data_7004857
loop_
_publ_author_name
'Suzuki, Takayoshi'
'Fujiiwara, Katsuhiro'
'Takagi, Hideo D.'
'Kashiwabara, Kazuo'

_publ_section_title
;
 Preparation and characterization of mixed-ligand cobalt(III) complexes
 containing (3-aminopropyl)dimethylphosphine (pdmp). Conformation of
 the six-membered pdmp chelate ring.
;
_journal_issue 3
_journal_name_full 'Dalton transactions (Cambridge, England : 2003)'
_journal_page_first 308
_journal_page_last 319
_journal_paper_doi 10.1039/b612025c
_journal_year 2007
_chemical_formula_moiety 'C11 H26 Co N3 P S4 1+, F6 P 1-'
_chemical_formula_sum 'C11 H26 Co F6 N3 P2 S4'
_chemical_formula_weight 563.46
_chemical_name_common
;
Bis(N,N-dimethyldithiocarbamato)((3-
aminopropyl)dimethylphosphine)cobalt(iii) Hexafluorophosphate
;
_chemical_name_systematic
;
Bis(N,N-dimethyldithiocarbamato)((3-aminopropyl)dimethylphosphine)cobalt(III)
Hexafluorophosphate
;
_space_group_IT_number 14
_symmetry_cell_setting monoclinic
_symmetry_space_group_name_Hall '-P 2yab'
_symmetry_space_group_name_H-M 'P 1 21/a 1'
_atom_sites_solution_hydrogens geom
_atom_sites_solution_primary direct
_atom_sites_solution_secondary difmap
_audit_creation_method SHELXL-97
_cell_angle_alpha 90.00
_cell_angle_beta 90.129(17)
_cell_angle_gamma 90.00
_cell_formula_units_Z 4
_cell_length_a 10.924(5)
_cell_length_b 15.016(5)
_cell_length_c 13.904(5)
_cell_measurement_reflns_used 17485
_cell_measurement_temperature 296(2)
_cell_measurement_theta_max 27.5
_cell_measurement_theta_min 3.1
_cell_volume 2280.7(15)
_computing_cell_refinement PROCESS-AUTO
_computing_data_collection PROCESS-AUTO
_computing_data_reduction 'CrystalStructure 3.7.0'
_computing_molecular_graphics 'ORTEP3 for win'
_computing_publication_material SHELXL-97
_computing_structure_refinement SHELXL-97
_computing_structure_solution SIR92
_diffrn_ambient_temperature 296(2)
_diffrn_detector_area_resol_mean 10.00
_diffrn_measured_fraction_theta_full 0.997
_diffrn_measured_fraction_theta_max 0.997
_diffrn_measurement_device_type 'Rigaku RAXIS-RAPID'
_diffrn_measurement_method \w
_diffrn_radiation_monochromator graphite
_diffrn_radiation_source 'fine-focus sealed tube'
_diffrn_radiation_type 'Mo K\a'
_diffrn_radiation_wavelength 0.71075
_diffrn_reflns_av_R_equivalents 0.0190
_diffrn_reflns_av_sigmaI/netI 0.0150
_diffrn_reflns_limit_h_max 14
_diffrn_reflns_limit_h_min -14
_diffrn_reflns_limit_k_max 19
_diffrn_reflns_limit_k_min -19
_diffrn_reflns_limit_l_max 17
_diffrn_reflns_limit_l_min -18
_diffrn_reflns_number 21752
_diffrn_reflns_theta_full 27.47
_diffrn_reflns_theta_max 27.47
_diffrn_reflns_theta_min 3.08
_exptl_absorpt_coefficient_mu 1.310
_exptl_absorpt_correction_T_max 0.8278
_exptl_absorpt_correction_T_min 0.6947
_exptl_absorpt_correction_type numerical
_exptl_absorpt_process_details
;
Higashi, T. (1999). Program for Absorption Correction.
Rigaku Corporation, Tokyo, Japan.
;
_exptl_crystal_colour 'dark red-purple'
_exptl_crystal_density_diffrn 1.641
_exptl_crystal_density_method 'not measured'
_exptl_crystal_description prism
_exptl_crystal_F_000 1152
_exptl_crystal_size_max 0.24
_exptl_crystal_size_mid 0.20
_exptl_crystal_size_min 0.20
_refine_diff_density_max 0.714
_refine_diff_density_min -0.618
_refine_diff_density_rms 0.100
_refine_ls_extinction_method none
_refine_ls_goodness_of_fit_ref 1.091
_refine_ls_hydrogen_treatment constr
_refine_ls_matrix_type full
_refine_ls_number_parameters 249
_refine_ls_number_reflns 5195
_refine_ls_number_restraints 0
_refine_ls_restrained_S_all 1.091
_refine_ls_R_factor_all 0.0397
_refine_ls_R_factor_gt 0.0361
_refine_ls_shift/su_max 0.001
_refine_ls_shift/su_mean 0.000
_refine_ls_structure_factor_coef Fsqd
_refine_ls_weighting_details 'calc w=1/[\s^2^(Fo^2^)+(0.0717P)^2^+1.1985P] where P=(Fo^2^+2Fc^2^)/3'
_refine_ls_weighting_scheme calc
_refine_ls_wR_factor_gt 0.1116
_refine_ls_wR_factor_ref 0.1148
_reflns_number_gt 4646
_reflns_number_total 5195
_reflns_threshold_expression 'I > 2\s(I)'
_cod_data_source_file b612025c.txt
_cod_data_source_block pdmpdtc2
_cod_original_cell_volume 2280.8(16)
_cod_database_code 7004857

loop_
_symmetry_equiv_pos_as_xyz
'x, y, z'
'-x+1/2, y+1/2, -z'
'-x, -y, -z'
'x-1/2, -y-1/2, z'

loop_
_atom_site_label
_atom_site_type_symbol
_atom_site_fract_x
_atom_site_fract_y
_atom_site_fract_z
_atom_site_U_iso_or_equiv
_atom_site_adp_type
_atom_site_occupancy
_atom_site_symmetry_multiplicity
_atom_site_calc_flag
_atom_site_refinement_flags
_atom_site_disorder_assembly
_atom_site_disorder_group
Co1 Co 0.18496(3) 0.064624(18) 0.75431(2) 0.02708(10) Uani 1 1 d . . .
S1 S 0.06971(6) -0.00337(4) 0.87231(4) 0.03873(15) Uani 1 1 d . . .
S2 S -0.01200(5) 0.09058(4) 0.70812(4) 0.03889(15) Uani 1 1 d . . .
S3 S 0.20293(6) 0.19247(4) 0.83932(5) 0.04050(16) Uani 1 1 d . . .
S4 S 0.36139(6) 0.04539(4) 0.84067(4) 0.03739(15) Uani 1 1 d . . .
P1 P 0.26760(5) 0.12953(4) 0.62678(4) 0.03261(14) Uani 1 1 d . . .
P2 P 0.48374(8) -0.20988(6) 0.69891(6) 0.0567(2) Uani 1 1 d . . .
F1 F 0.3805(4) -0.2155(3) 0.6226(3) 0.1431(14) Uani 1 1 d . . .
F2 F 0.5878(4) -0.2186(2) 0.6231(3) 0.1405(16) Uani 1 1 d . . .
F3 F 0.4835(4) -0.3113(2) 0.7174(3) 0.159(2) Uani 1 1 d . . .
F4 F 0.4836(3) -0.10602(17) 0.6816(3) 0.1341(13) Uani 1 1 d . . .
F5 F 0.3803(3) -0.1981(2) 0.7772(2) 0.1130(10) Uani 1 1 d . . .
F6 F 0.5826(4) -0.1991(5) 0.7788(3) 0.203(3) Uani 1 1 d . . .
N1 N 0.1950(2) -0.05492(12) 0.68860(14) 0.0354(4) Uani 1 1 d . . .
H1A H 0.2736 -0.0725 0.6933 0.042 Uiso 1 1 calc R . .
H1B H 0.1511 -0.0929 0.7248 0.042 Uiso 1 1 calc R . .
N2 N -0.1672(2) -0.00444(17) 0.81905(16) 0.0473(5) Uani 1 1 d . . .
N3 N 0.4039(2) 0.18851(15) 0.95302(16) 0.0448(5) Uani 1 1 d . . .
C1 C 0.2280(4) 0.2438(2) 0.6038(3) 0.0734(11) Uani 1 1 d . . .
H1C H 0.1406 0.2503 0.6047 0.088 Uiso 1 1 calc R . .
H1D H 0.2586 0.2610 0.5418 0.088 Uiso 1 1 calc R . .
H1E H 0.2637 0.2810 0.6524 0.088 Uiso 1 1 calc R . .
C2 C 0.4329(3) 0.1289(3) 0.6224(3) 0.0783(12) Uani 1 1 d . . .
H2A H 0.4623 0.0696 0.6337 0.094 Uiso 1 1 calc R . .
H2B H 0.4647 0.1681 0.6710 0.094 Uiso 1 1 calc R . .
H2C H 0.4595 0.1488 0.5602 0.094 Uiso 1 1 calc R . .
C3 C 0.2224(4) 0.0762(2) 0.5154(2) 0.0602(9) Uani 1 1 d . . .
H3A H 0.1371 0.0897 0.5027 0.072 Uiso 1 1 calc R . .
H3B H 0.2704 0.1010 0.4632 0.072 Uiso 1 1 calc R . .
C4 C 0.2390(4) -0.0251(2) 0.5162(2) 0.0721(11) Uani 1 1 d . . .
H4A H 0.2218 -0.0482 0.4525 0.087 Uiso 1 1 calc R . .
H4B H 0.3236 -0.0388 0.5314 0.087 Uiso 1 1 calc R . .
C5 C 0.1577(3) -0.07096(18) 0.5874(2) 0.0505(7) Uani 1 1 d . . .
H5A H 0.0744 -0.0503 0.5784 0.061 Uiso 1 1 calc R . .
H5B H 0.1589 -0.1345 0.5749 0.061 Uiso 1 1 calc R . .
C6 C -0.0540(2) 0.02385(17) 0.80315(16) 0.0357(5) Uani 1 1 d . . .
C7 C -0.1933(3) -0.0699(3) 0.8942(2) 0.0682(10) Uani 1 1 d . . .
H7A H -0.2624 -0.0504 0.9312 0.082 Uiso 1 1 calc R . .
H7B H -0.1233 -0.0759 0.9355 0.082 Uiso 1 1 calc R . .
H7C H -0.2116 -0.1264 0.8651 0.082 Uiso 1 1 calc R . .
C8 C -0.2685(3) 0.0223(3) 0.7567(3) 0.0693(10) Uani 1 1 d . . .
H8A H -0.3387 0.0363 0.7953 0.083 Uiso 1 1 calc R . .
H8B H -0.2883 -0.0256 0.7136 0.083 Uiso 1 1 calc R . .
H8C H -0.2451 0.0738 0.7201 0.083 Uiso 1 1 calc R . .
C9 C 0.3338(2) 0.14899(16) 0.88796(17) 0.0353(5) Uani 1 1 d . . .
C10 C 0.3771(4) 0.2782(2) 0.9873(3) 0.0658(9) Uani 1 1 d . . .
H10A H 0.4483 0.3150 0.9801 0.079 Uiso 1 1 calc R . .
H10B H 0.3545 0.2758 1.0540 0.079 Uiso 1 1 calc R . .
H10C H 0.3107 0.3028 0.9505 0.079 Uiso 1 1 calc R . .
C11 C 0.5125(3) 0.1447(2) 0.9911(2) 0.0578(8) Uani 1 1 d . . .
H11A H 0.5577 0.1859 1.0303 0.069 Uiso 1 1 calc R . .
H11B H 0.5630 0.1249 0.9389 0.069 Uiso 1 1 calc R . .
H11C H 0.4885 0.0945 1.0294 0.069 Uiso 1 1 calc R . .

loop_
_atom_site_aniso_label
_atom_site_aniso_U_11
_atom_site_aniso_U_22
_atom_site_aniso_U_33
_atom_site_aniso_U_23
_atom_site_aniso_U_13
_atom_site_aniso_U_12
Co1 0.02833(17) 0.02735(17) 0.02557(16) 0.00060(10) -0.00100(11) -0.00025(10)
S1 0.0404(3) 0.0493(3) 0.0266(3) 0.0061(2) 0.0002(2) -0.0051(2)
S2 0.0310(3) 0.0482(3) 0.0374(3) 0.0106(2) -0.0016(2) 0.0000(2)
S3 0.0437(3) 0.0350(3) 0.0427(3) -0.0090(2) -0.0054(3) 0.0047(2)
S4 0.0365(3) 0.0394(3) 0.0362(3) -0.0021(2) -0.0073(2) 0.0040(2)
P1 0.0340(3) 0.0317(3) 0.0322(3) 0.0046(2) 0.0009(2) -0.0048(2)
P2 0.0585(5) 0.0547(4) 0.0568(5) -0.0004(3) 0.0000(4) 0.0207(4)
F1 0.160(3) 0.159(3) 0.109(2) -0.016(2) -0.069(2) -0.013(3)
F2 0.170(3) 0.0922(19) 0.160(3) 0.039(2) 0.113(3) 0.048(2)
F3 0.170(3) 0.0806(18) 0.228(4) 0.071(2) 0.115(3) 0.060(2)
F4 0.105(2) 0.0571(14) 0.240(4) -0.016(2) 0.014(2) 0.0099(14)
F5 0.0939(19) 0.149(3) 0.096(2) -0.0086(18) 0.0313(16) 0.0362(19)
F6 0.097(3) 0.375(8) 0.137(3) 0.039(4) -0.055(2) 0.005(4)
N1 0.0452(11) 0.0293(9) 0.0315(10) -0.0012(7) 0.0017(8) -0.0005(8)
N2 0.0391(11) 0.0685(15) 0.0343(11) 0.0033(10) 0.0021(9) -0.0152(10)
N3 0.0488(12) 0.0492(12) 0.0364(11) -0.0045(9) -0.0069(9) -0.0100(10)
C1 0.116(3) 0.0377(15) 0.067(2) 0.0170(14) 0.014(2) 0.0077(17)
C2 0.0396(16) 0.130(4) 0.066(2) 0.035(2) 0.0049(14) -0.0153(19)
C3 0.093(3) 0.0589(17) 0.0291(13) 0.0061(12) -0.0051(14) -0.0223(17)
C4 0.128(3) 0.0559(18) 0.0324(14) -0.0106(13) 0.0175(17) -0.022(2)
C5 0.075(2) 0.0391(13) 0.0379(13) -0.0077(10) -0.0055(13) -0.0140(13)
C6 0.0356(11) 0.0435(12) 0.0281(10) -0.0027(9) 0.0028(9) -0.0047(9)
C7 0.063(2) 0.099(3) 0.0426(16) 0.0159(16) 0.0037(14) -0.0348(18)
C8 0.0359(15) 0.117(3) 0.0555(18) 0.0153(19) -0.0029(13) -0.0165(17)
C9 0.0370(12) 0.0382(11) 0.0307(11) -0.0008(9) -0.0005(9) -0.0056(9)
C10 0.081(2) 0.0544(18) 0.0620(19) -0.0196(15) -0.0172(17) -0.0095(16)
C11 0.0500(16) 0.075(2) 0.0487(16) 0.0015(14) -0.0180(13) -0.0130(14)

loop_
_atom_type_symbol
_atom_type_description
_atom_type_scat_dispersion_real
_atom_type_scat_dispersion_imag
_atom_type_scat_source
Co Co 0.3494 0.9721 'International Tables Vol C Tables 4.2.6.8 and 6.1.1.4'
S S 0.1246 0.1234 'International Tables Vol C Tables 4.2.6.8 and 6.1.1.4'
P P 0.1023 0.0942 'International Tables Vol C Tables 4.2.6.8 and 6.1.1.4'
F F 0.0171 0.0103 'International Tables Vol C Tables 4.2.6.8 and 6.1.1.4'
N N 0.0061 0.0033 'International Tables Vol C Tables 4.2.6.8 and 6.1.1.4'
C C 0.0033 0.0016 'International Tables Vol C Tables 4.2.6.8 and 6.1.1.4'
H H 0.0000 0.0000 'International Tables Vol C Tables 4.2.6.8 and 6.1.1.4'

loop_
_geom_angle_atom_site_label_1
_geom_angle_atom_site_label_2
_geom_angle_atom_site_label_3
_geom_angle
_geom_angle_site_symmetry_1
_geom_angle_site_symmetry_3
_geom_angle_publ_flag
N1 Co1 P1 90.36(6) . . ?
N1 Co1 S3 170.67(7) . . ?
P1 Co1 S3 90.56(4) . . ?
N1 Co1 S2 94.42(7) . . ?
P1 Co1 S2 94.90(3) . . ?
S3 Co1 S2 94.75(3) . . ?
N1 Co1 S4 94.51(7) . . ?
P1 Co1 S4 97.54(4) . . ?
S3 Co1 S4 76.16(3) . . ?
S2 Co1 S4 164.62(3) . . ?
N1 Co1 S1 87.63(7) . . ?
P1 Co1 S1 170.58(3) . . ?
S3 Co1 S1 92.91(3) . . ?
S2 Co1 S1 76.10(3) . . ?
S4 Co1 S1 91.79(4) . . ?
C6 S1 Co1 85.76(9) . . ?
C6 S2 Co1 86.40(9) . . ?
C9 S3 Co1 87.37(9) . . ?
C9 S4 Co1 86.44(8) . . ?
C1 P1 C2 103.8(2) . . ?
C1 P1 C3 101.82(18) . . ?
C2 P1 C3 103.8(2) . . ?
C1 P1 Co1 117.63(13) . . ?
C2 P1 Co1 115.68(12) . . ?
C3 P1 Co1 112.26(11) . . ?
F3 P2 F1 93.4(3) . . ?
F3 P2 F6 89.2(3) . . ?
F1 P2 F6 176.2(3) . . ?
F3 P2 F2 91.81(16) . . ?
F1 P2 F2 93.6(2) . . ?
F6 P2 F2 89.2(3) . . ?
F3 P2 F4 179.1(2) . . ?
F1 P2 F4 87.1(2) . . ?
F6 P2 F4 90.3(3) . . ?
F2 P2 F4 88.89(18) . . ?
F3 P2 F5 89.69(18) . . ?
F1 P2 F5 87.5(2) . . ?
F6 P2 F5 89.6(2) . . ?
F2 P2 F5 178.0(2) . . ?
F4 P2 F5 89.60(19) . . ?
C5 N1 Co1 123.97(16) . . ?
C5 N1 H1A 106.3 . . ?
Co1 N1 H1A 106.3 . . ?
C5 N1 H1B 106.3 . . ?
Co1 N1 H1B 106.3 . . ?
H1A N1 H1B 106.4 . . ?
C6 N2 C8 121.2(2) . . ?
C6 N2 C7 121.2(3) . . ?
C8 N2 C7 117.4(2) . . ?
C9 N3 C11 121.1(2) . . ?
C9 N3 C10 121.4(3) . . ?
C11 N3 C10 117.5(2) . . ?
P1 C1 H1C 109.5 . . ?
P1 C1 H1D 109.5 . . ?
H1C C1 H1D 109.5 . . ?
P1 C1 H1E 109.5 . . ?
H1C C1 H1E 109.5 . . ?
H1D C1 H1E 109.5 . . ?
P1 C2 H2A 109.5 . . ?
P1 C2 H2B 109.5 . . ?
H2A C2 H2B 109.5 . . ?
P1 C2 H2C 109.5 . . ?
H2A C2 H2C 109.5 . . ?
H2B C2 H2C 109.5 . . ?
C4 C3 P1 113.6(2) . . ?
C4 C3 H3A 108.8 . . ?
P1 C3 H3A 108.8 . . ?
C4 C3 H3B 108.8 . . ?
P1 C3 H3B 108.8 . . ?
H3A C3 H3B 107.7 . . ?
C5 C4 C3 113.0(3) . . ?
C5 C4 H4A 109.0 . . ?
C3 C4 H4A 109.0 . . ?
C5 C4 H4B 109.0 . . ?
C3 C4 H4B 109.0 . . ?
H4A C4 H4B 107.8 . . ?
N1 C5 C4 112.9(2) . . ?
N1 C5 H5A 109.0 . . ?
C4 C5 H5A 109.0 . . ?
N1 C5 H5B 109.0 . . ?
C4 C5 H5B 109.0 . . ?
H5A C5 H5B 107.8 . . ?
N2 C6 S1 124.52(19) . . ?
N2 C6 S2 124.4(2) . . ?
S1 C6 S2 111.09(14) . . ?
N2 C7 H7A 109.5 . . ?
N2 C7 H7B 109.5 . . ?
H7A C7 H7B 109.5 . . ?
N2 C7 H7C 109.5 . . ?
H7A C7 H7C 109.5 . . ?
H7B C7 H7C 109.5 . . ?
N2 C8 H8A 109.5 . . ?
N2 C8 H8B 109.5 . . ?
H8A C8 H8B 109.5 . . ?
N2 C8 H8C 109.5 . . ?
H8A C8 H8C 109.5 . . ?
H8B C8 H8C 109.5 . . ?
N3 C9 S3 125.5(2) . . ?
N3 C9 S4 124.5(2) . . ?
S3 C9 S4 110.02(13) . . ?
N3 C10 H10A 109.5 . . ?
N3 C10 H10B 109.5 . . ?
H10A C10 H10B 109.5 . . ?
N3 C10 H10C 109.5 . . ?
H10A C10 H10C 109.5 . . ?
H10B C10 H10C 109.5 . . ?
N3 C11 H11A 109.5 . . ?
N3 C11 H11B 109.5 . . ?
H11A C11 H11B 109.5 . . ?
N3 C11 H11C 109.5 . . ?
H11A C11 H11C 109.5 . . ?
H11B C11 H11C 109.5 . . ?

loop_
_geom_bond_atom_site_label_1
_geom_bond_atom_site_label_2
_geom_bond_distance
_geom_bond_site_symmetry_2
_geom_bond_publ_flag
Co1 N1 2.017(2) . ?
Co1 P1 2.2171(9) . ?
Co1 S3 2.2628(9) . ?
Co1 S2 2.2776(12) . ?
Co1 S4 2.2868(11) . ?
Co1 S1 2.3085(9) . ?
S1 C6 1.706(3) . ?
S2 C6 1.721(2) . ?
S3 C9 1.709(3) . ?
S4 C9 1.716(3) . ?
P1 C1 1.798(3) . ?
P1 C2 1.807(3) . ?
P1 C3 1.812(3) . ?
P2 F3 1.545(3) . ?
P2 F1 1.549(3) . ?
P2 F6 1.556(4) . ?
P2 F2 1.558(3) . ?
P2 F4 1.578(3) . ?
P2 F5 1.581(3) . ?
N1 C5 1.484(3) . ?
N1 H1A 0.9000 . ?
N1 H1B 0.9000 . ?
N2 C6 1.326(3) . ?
N2 C8 1.461(4) . ?
N2 C7 1.463(4) . ?
N3 C9 1.325(3) . ?
N3 C11 1.455(4) . ?
N3 C10 1.459(4) . ?
C1 H1C 0.9600 . ?
C1 H1D 0.9600 . ?
C1 H1E 0.9600 . ?
C2 H2A 0.9600 . ?
C2 H2B 0.9600 . ?
C2 H2C 0.9600 . ?
C3 C4 1.532(5) . ?
C3 H3A 0.9700 . ?
C3 H3B 0.9700 . ?
C4 C5 1.498(5) . ?
C4 H4A 0.9700 . ?
C4 H4B 0.9700 . ?
C5 H5A 0.9700 . ?
C5 H5B 0.9700 . ?
C7 H7A 0.9600 . ?
C7 H7B 0.9600 . ?
C7 H7C 0.9600 . ?
C8 H8A 0.9600 . ?
C8 H8B 0.9600 . ?
C8 H8C 0.9600 . ?
C10 H10A 0.9600 . ?
C10 H10B 0.9600 . ?
C10 H10C 0.9600 . ?
C11 H11A 0.9600 . ?
C11 H11B 0.9600 . ?
C11 H11C 0.9600 . ?

loop_
_geom_torsion_atom_site_label_1
_geom_torsion_atom_site_label_2
_geom_torsion_atom_site_label_3
_geom_torsion_atom_site_label_4
_geom_torsion
_geom_torsion_site_symmetry_1
_geom_torsion_site_symmetry_2
_geom_torsion_site_symmetry_3
_geom_torsion_site_symmetry_4
_geom_torsion_publ_flag
N1 Co1 S1 C6 -89.93(11) . . . . ?
S3 Co1 S1 C6 99.39(9) . . . . ?
S2 Co1 S1 C6 5.21(8) . . . . ?
S4 Co1 S1 C6 175.62(9) . . . . ?
N1 Co1 S2 C6 81.29(10) . . . . ?
P1 Co1 S2 C6 172.03(8) . . . . ?
S3 Co1 S2 C6 -96.99(9) . . . . ?
S4 Co1 S2 C6 -44.04(14) . . . . ?
S1 Co1 S2 C6 -5.16(8) . . . . ?
P1 Co1 S3 C9 -98.24(9) . . . . ?
S2 Co1 S3 C9 166.79(8) . . . . ?
S4 Co1 S3 C9 -0.61(8) . . . . ?
S1 Co1 S3 C9 90.52(9) . . . . ?
N1 Co1 S4 C9 -179.71(10) . . . . ?
P1 Co1 S4 C9 89.33(9) . . . . ?
S3 Co1 S4 C9 0.61(8) . . . . ?
S2 Co1 S4 C9 -54.39(13) . . . . ?
S1 Co1 S4 C9 -91.95(9) . . . . ?
N1 Co1 P1 C1 151.55(18) . . . . ?
S3 Co1 P1 C1 -37.74(17) . . . . ?
S2 Co1 P1 C1 57.08(17) . . . . ?
S4 Co1 P1 C1 -113.85(17) . . . . ?
N1 Co1 P1 C2 -85.0(2) . . . . ?
S3 Co1 P1 C2 85.69(19) . . . . ?
S2 Co1 P1 C2 -179.49(19) . . . . ?
S4 Co1 P1 C2 9.57(19) . . . . ?
N1 Co1 P1 C3 33.90(16) . . . . ?
S3 Co1 P1 C3 -155.38(15) . . . . ?
S2 Co1 P1 C3 -60.56(15) . . . . ?
S4 Co1 P1 C3 128.50(15) . . . . ?
P1 Co1 N1 C5 -45.7(2) . . . . ?
S2 Co1 N1 C5 49.2(2) . . . . ?
S4 Co1 N1 C5 -143.3(2) . . . . ?
S1 Co1 N1 C5 125.1(2) . . . . ?
C1 P1 C3 C4 -176.6(3) . . . . ?
C2 P1 C3 C4 75.8(3) . . . . ?
Co1 P1 C3 C4 -49.9(3) . . . . ?
P1 C3 C4 C5 64.9(4) . . . . ?
Co1 N1 C5 C4 67.3(4) . . . . ?
C3 C4 C5 N1 -71.2(4) . . . . ?
C8 N2 C6 S1 179.7(3) . . . . ?
C7 N2 C6 S1 -6.0(4) . . . . ?
C8 N2 C6 S2 -2.1(4) . . . . ?
C7 N2 C6 S2 172.2(2) . . . . ?
Co1 S1 C6 N2 171.3(2) . . . . ?
Co1 S1 C6 S2 -7.19(12) . . . . ?
Co1 S2 C6 N2 -171.2(2) . . . . ?
Co1 S2 C6 S1 7.28(12) . . . . ?
C11 N3 C9 S3 178.8(2) . . . . ?
C10 N3 C9 S3 -2.7(4) . . . . ?
C11 N3 C9 S4 -0.8(4) . . . . ?
C10 N3 C9 S4 177.7(2) . . . . ?
Co1 S3 C9 N3 -178.8(2) . . . . ?
Co1 S3 C9 S4 0.84(11) . . . . ?
Co1 S4 C9 N3 178.8(2) . . . . ?
Co1 S4 C9 S3 -0.84(11) . . . . ?
